data_9016992
loop_
_publ_author_name
'Finkelstein, G. J.'
'Dera, P. K.'
'Jahn, S.'
'Oganov, A. R.'
'Holl, C. M.'
'Meng, Y.'
'Duffy, T. S.'

_publ_section_title
;
 Phase transitions and equation of state of forsterite to 90 GPa from single-crystal
 X-ray diffraction and molecular modeling
 Note: P = 52.4 GPa
;
_journal_name_full 'American Mineralogist'
_journal_page_first 35
_journal_page_last 43
_journal_volume 99
_journal_year 2014
_chemical_compound_source Synthetic
_chemical_formula_sum 'Mg2 O4 Si'
_space_group_IT_number 1
_space_group_name_Hall 'P 1'
_space_group_name_H-M_alt 'P 1'
_symmetry_space_group_name_H-M 'P 1'
_cell_angle_alpha 93.100
_cell_angle_beta 107.264
_cell_angle_gamma 98.133
_cell_length_a 4.695
_cell_length_b 9.201
_cell_length_c 5.311
_cell_formula_units_Z 4
_cell_volume 215.766
_database_code_amcsd 0020328
_diffrn_ambient_pressure 5.24e+07
_exptl_crystal_density_diffrn 4.331
_cod_data_source_file inputs/fixed/downloads/05/05623.cif
_cod_data_source_block 05623
_cod_original_formula_sum 'Mg2 Si O4'
_cod_database_code 9016992
_amcsd_formula_title Mg2SiO4

loop_
_space_group_symop_operation_xyz
x,y,z

loop_
_atom_site_label
_atom_site_fract_x
_atom_site_fract_y
_atom_site_fract_z
Mg1 0.97140 0.09660 0.64150
Mg2 0.04190 0.93540 0.05670
Mg3 0.00260 0.66560 0.73620
Mg4 0.50650 0.51600 0.84880
Mg5 0.53860 0.79050 0.13880
Mg6 0.01050 0.36660 0.96140
Mg7 0.47460 0.24140 0.55880
Mg8 0.50650 0.51610 0.34890
Si1 0.00480 0.38750 0.45640
Si2 0.00830 0.64450 0.24120
Si3 0.61360 0.12390 0.09510
Si4 0.39950 0.90810 0.60270
O1 0.27020 0.84300 0.81930
O2 0.78650 0.69950 0.96800
O3 0.76280 0.22870 0.37170
O4 0.27560 0.04740 0.49280
O5 0.74290 0.18910 0.87860
O6 0.22660 0.33250 0.72970
O7 0.25060 0.80320 0.32620
O8 0.78330 0.69470 0.40290
O9 0.79240 0.46220 0.17350
O10 0.73720 0.98450 0.20480
O11 0.22040 0.56980 0.52430
O12 0.77600 0.44750 0.64500
O13 0.26850 0.11090 0.00310
O14 0.23700 0.58470 0.05280
O15 0.23000 0.33740 0.29470
O16 0.74460 0.92110 0.69500

loop_
_cod_related_entry_id
_cod_related_entry_database
_cod_related_entry_code
1 AMCSD 0020328
